data_4066136
loop_
_publ_author_name
'Yatabe, Takeshi'
'Nakai, Hidetaka'
'Nozaki, Koichi'
'Yamamura, Tomoo'
'Isobe, Kiyoshi'

_publ_section_title
;
 Photofunctionalization of a Pentamethylcyclopentadienyl Ligand with
 theN-Phenylcarbazolyl Group To Prepare a Highly Luminescent Tb3+Complex
 Having a Fast Radiation Rate
;
_journal_issue 11
_journal_name_full Organometallics
_journal_page_first 2390
_journal_paper_doi 10.1021/om1003094
_journal_volume 29
_journal_year 2010
_chemical_formula_moiety 'C68 H80 I N2 O3 Tb '
_chemical_formula_sum 'C68 H80 I N2 O3 Tb'
_chemical_formula_weight 1259.22
_space_group_IT_number 2
_symmetry_cell_setting triclinic
_symmetry_Int_Tables_number 2
_symmetry_space_group_name_Hall '-P 1'
_symmetry_space_group_name_H-M 'P -1'
_cell_angle_alpha 66.995(4)
_cell_angle_beta 88.645(6)
_cell_angle_gamma 88.545(6)
_cell_formula_units_Z 2
_cell_length_a 8.6876(9)
_cell_length_b 17.4407(14)
_cell_length_c 20.9653(16)
_cell_measurement_reflns_used 10315
_cell_measurement_temperature 123.1
_cell_measurement_theta_max 27.5
_cell_measurement_theta_min 3.0
_cell_volume 2922.7(5)
_computing_cell_refinement CrystalClear
_computing_data_collection CrystalClear
_computing_data_reduction CrystalStructure
_computing_publication_material 'CrystalStructure 3.8'
_computing_structure_refinement SHELXL
_computing_structure_solution 'DIRDIF99 (PATTY)'
_diffrn_detector_area_resol_mean 7.31
_diffrn_measured_fraction_theta_full 0.975
_diffrn_measured_fraction_theta_max 0.975
_diffrn_measurement_device_type 'Rigaku Mercury'
_diffrn_measurement_method \w
_diffrn_radiation_type 'Mo K\a'
_diffrn_radiation_wavelength 0.71070
_diffrn_reflns_av_R_equivalents 0.056
_diffrn_reflns_limit_h_max 11
_diffrn_reflns_limit_h_min -11
_diffrn_reflns_limit_k_max 22
_diffrn_reflns_limit_k_min -19
_diffrn_reflns_limit_l_max 27
_diffrn_reflns_limit_l_min -27
_diffrn_reflns_number 32800
_diffrn_reflns_theta_full 27.49
_diffrn_reflns_theta_max 27.49
_exptl_absorpt_coefficient_mu 1.784
_exptl_absorpt_correction_T_max 0.837
_exptl_absorpt_correction_T_min 0.625
_exptl_absorpt_correction_type empirical
_exptl_absorpt_process_details
;
    Higashi, T. (1995). Program for Absorption Correction.
    Rigaku Corporation, Tokyo, Japan.
;
_exptl_crystal_colour colorless
_exptl_crystal_density_diffrn 1.431
_exptl_crystal_density_method 'not measured'
_exptl_crystal_description block
_exptl_crystal_F_000 1288.00
_exptl_crystal_size_max 0.29
_exptl_crystal_size_mid 0.12
_exptl_crystal_size_min 0.10
_refine_diff_density_max 2.13
_refine_diff_density_min -1.89
_refine_ls_extinction_method none
_refine_ls_goodness_of_fit_ref 1.109
_refine_ls_hydrogen_treatment refall
_refine_ls_number_parameters 677
_refine_ls_number_reflns 13080
_refine_ls_R_factor_gt 0.0599
_refine_ls_shift/su_max 0.0010
_refine_ls_structure_factor_coef Fsqd
_refine_ls_weighting_details 'w = 1/[\s^2^(Fo^2^)+(0.0497P)^2^+7.8884P] where P=(Fo^2^+2Fc^2^)/3'
_refine_ls_weighting_scheme calc
_refine_ls_wR_factor_ref 0.1551
_reflns_number_gt 10007
_reflns_number_total 13080
_reflns_threshold_expression F^2^>2.0\s(F^2^)
_cod_data_source_file om1003094_si_002.cif
_cod_data_source_block '__1-Tb'
_cod_original_cell_volume 2922.7(4)
_cod_original_formula_sum 'C68 H80 I N2 O3 Tb '
_cod_database_code 4066136

loop_
_symmetry_equiv_pos_site_id
_symmetry_equiv_pos_as_xyz
1 +X,+Y,+Z
2 -X,-Y,-Z

loop_
_atom_site_label
_atom_site_type_symbol
_atom_site_fract_x
_atom_site_fract_y
_atom_site_fract_z
_atom_site_U_iso_or_equiv
_atom_site_adp_type
_atom_site_occupancy
_atom_site_symmetry_multiplicity
_atom_site_calc_flag
_atom_site_refinement_flags
Tb(1) Tb 0.90859(3) 0.737158(17) 0.534245(14) 0.03251(10) Uani 1.00 1 d .
I(1) I 1.19965(4) 0.83822(3) 0.50515(2) 0.04005(12) Uani 1.00 1 d .
O(1) O 0.7774(4) 0.8588(2) 0.4535(2) 0.0347(9) Uani 1.00 1 d .
O(2) O 0.2060(8) 0.9513(3) 0.8965(3) 0.0812(18) Uani 1.00 1 d .
O(3) O 0.5919(5) 0.6875(3) 0.8574(2) 0.0537(12) Uani 1.00 1 d .
N(1) N 0.7335(7) 0.9344(3) 0.8664(2) 0.0500(14) Uani 1.00 1 d .
N(2) N 1.0083(6) 0.6174(3) 0.1496(2) 0.0422(12) Uani 1.00 1 d .
C(1) C 0.9492(6) 0.7045(3) 0.6685(3) 0.0344(12) Uani 1.00 1 d .
C(2) C 0.8280(6) 0.6521(3) 0.6671(3) 0.0349(13) Uani 1.00 1 d .
C(3) C 0.6968(7) 0.7020(3) 0.6363(3) 0.0364(13) Uani 1.00 1 d .
C(4) C 0.7357(6) 0.7863(3) 0.6196(2) 0.0326(12) Uani 1.00 1 d .
C(5) C 0.8918(6) 0.7881(3) 0.6394(3) 0.0344(12) Uani 1.00 1 d .
C(6) C 1.1038(7) 0.6756(4) 0.6996(3) 0.0445(15) Uani 1.00 1 d .
C(7) C 0.8341(7) 0.5593(3) 0.7091(3) 0.0438(15) Uani 1.00 1 d .
C(8) C 0.5412(6) 0.6736(3) 0.6285(3) 0.0377(13) Uani 1.00 1 d .
C(9) C 0.6251(7) 0.8603(3) 0.5955(3) 0.0376(13) Uani 1.00 1 d .
C(10) C 0.9686(7) 0.8641(3) 0.6401(3) 0.0356(13) Uani 1.00 1 d .
C(11) C 0.9159(6) 0.8821(3) 0.7027(3) 0.0354(13) Uani 1.00 1 d .
C(12) C 0.9459(7) 0.8251(4) 0.7697(3) 0.0410(14) Uani 1.00 1 d .
C(13) C 0.8903(7) 0.8358(4) 0.8282(3) 0.0425(14) Uani 1.00 1 d .
C(14) C 0.8010(7) 0.9078(4) 0.8178(3) 0.0415(14) Uani 1.00 1 d .
C(15) C 0.7433(8) 0.8922(4) 0.9395(3) 0.0476(16) Uani 1.00 1 d .
C(16) C 0.6982(10) 0.8097(6) 0.9724(4) 0.072(2) Uani 1.00 1 d .
C(17) C 0.7146(11) 0.7684(6) 1.0450(4) 0.089(3) Uani 1.00 1 d .
C(18) C 0.7706(11) 0.8091(6) 1.0818(4) 0.077(2) Uani 1.00 1 d .
C(19) C 0.8137(13) 0.8910(7) 1.0505(4) 0.098(3) Uani 1.00 1 d .
C(20) C 0.8033(12) 0.9321(6) 0.9786(4) 0.083(2) Uani 1.00 1 d .
C(21) C 0.6628(7) 1.0116(4) 0.8313(3) 0.0420(14) Uani 1.00 1 d .
C(22) C 0.5790(8) 1.0620(4) 0.8577(3) 0.0511(17) Uani 1.00 1 d .
C(23) C 0.5218(8) 1.1364(4) 0.8109(3) 0.0514(17) Uani 1.00 1 d .
C(24) C 0.5461(8) 1.1615(4) 0.7394(3) 0.0463(15) Uani 1.00 1 d .
C(25) C 0.6261(7) 1.1104(4) 0.7142(3) 0.0417(14) Uani 1.00 1 d .
C(26) C 0.6852(7) 1.0342(4) 0.7602(3) 0.0381(13) Uani 1.00 1 d .
C(27) C 0.7728(7) 0.9677(3) 0.7512(3) 0.0366(13) Uani 1.00 1 d .
C(28) C 0.8278(7) 0.9545(3) 0.6932(3) 0.0376(13) Uani 1.00 1 d .
C(29) C 0.7939(9) 0.6504(3) 0.4646(3) 0.0483(17) Uani 1.00 1 d .
C(30) C 0.8644(8) 0.5900(4) 0.5259(3) 0.0447(15) Uani 1.00 1 d .
C(31) C 1.0263(8) 0.5992(4) 0.5229(3) 0.0449(15) Uani 1.00 1 d .
C(32) C 1.0639(7) 0.6647(4) 0.4582(3) 0.0414(14) Uani 1.00 1 d .
C(33) C 0.9304(8) 0.6948(3) 0.4235(2) 0.0385(15) Uani 1.00 1 d .
C(34) C 0.6449(5) 0.6537(2) 0.4586(3) 0.0255(11) Uani 1.00 1 d .
C(35) C 0.7773(9) 0.5156(4) 0.5755(3) 0.0522(17) Uani 1.00 1 d .
C(36) C 1.1414(8) 0.5449(4) 0.5742(3) 0.0558(19) Uani 1.00 1 d .
C(37) C 1.2200(7) 0.6904(4) 0.4267(3) 0.0483(16) Uani 1.00 1 d .
C(38) C 0.9130(8) 0.7608(4) 0.3500(3) 0.0442(15) Uani 1.00 1 d .
C(39) C 0.9453(7) 0.7241(3) 0.2953(3) 0.0397(14) Uani 1.00 1 d .
C(40) C 1.0754(8) 0.7461(4) 0.2521(3) 0.0475(16) Uani 1.00 1 d .
C(41) C 1.1102(8) 0.7129(4) 0.2032(3) 0.0468(16) Uani 1.00 1 d .
C(42) C 1.0073(7) 0.6557(4) 0.1967(3) 0.0404(14) Uani 1.00 1 d .
C(43) C 1.1207(7) 0.6279(4) 0.0964(3) 0.0410(14) Uani 1.00 1 d .
C(44) C 1.2751(7) 0.6120(4) 0.1117(3) 0.0493(16) Uani 1.00 1 d .
C(45) C 1.3811(8) 0.6219(4) 0.0586(4) 0.0572(19) Uani 1.00 1 d .
C(46) C 1.3315(9) 0.6458(5) -0.0091(4) 0.064(2) Uani 1.00 1 d .
C(47) C 1.1791(9) 0.6617(5) -0.0246(4) 0.060(2) Uani 1.00 1 d .
C(48) C 1.0722(9) 0.6528(4) 0.0284(3) 0.0540(18) Uani 1.00 1 d .
C(49) C 0.8762(7) 0.5698(4) 0.1611(3) 0.0410(14) Uani 1.00 1 d .
C(50) C 0.8278(7) 0.5191(4) 0.1287(3) 0.0444(15) Uani 1.00 1 d .
C(51) C 0.6911(8) 0.4777(4) 0.1508(3) 0.0493(16) Uani 1.00 1 d .
C(52) C 0.6040(8) 0.4860(4) 0.2048(3) 0.0499(17) Uani 1.00 1 d .
C(53) C 0.6533(7) 0.5354(4) 0.2370(3) 0.0455(15) Uani 1.00 1 d .
C(54) C 0.7901(7) 0.5787(4) 0.2162(3) 0.0402(14) Uani 1.00 1 d .
C(55) C 0.8727(7) 0.6333(4) 0.2392(3) 0.0413(14) Uani 1.00 1 d .
C(56) C 0.8438(7) 0.6675(3) 0.2882(3) 0.0409(14) Uani 1.00 1 d .
C(57) C 0.6204(7) 0.8621(4) 0.4301(3) 0.0413(14) Uani 1.00 1 d .
C(58) C 0.5681(7) 0.9518(3) 0.4103(3) 0.0421(14) Uani 1.00 1 d .
C(59) C 0.7135(7) 0.9994(4) 0.3811(4) 0.0561(19) Uani 1.00 1 d .
C(60) C 0.8393(7) 0.9435(4) 0.4240(3) 0.0490(17) Uani 1.00 1 d .
C(61) C 0.2736(19) 0.8546(7) 1.0088(5) 0.145(6) Uani 1.00 1 d .
C(62) C 0.2830(13) 0.8751(6) 0.9310(5) 0.098(3) Uani 1.00 1 d .
C(63) C 0.2139(11) 0.9735(5) 0.8224(4) 0.076(2) Uani 1.00 1 d .
C(64) C 0.1234(13) 1.0529(6) 0.7916(5) 0.093(3) Uani 1.00 1 d .
C(65) C 0.7499(11) 0.5829(5) 0.9374(4) 0.077(2) Uani 1.00 1 d .
C(66) C 0.7090(8) 0.6280(5) 0.8639(4) 0.061(2) Uani 1.00 1 d .
C(67) C 0.5476(10) 0.7348(5) 0.7891(3) 0.066(2) Uani 1.00 1 d .
C(68) C 0.4265(11) 0.7963(6) 0.7888(5) 0.092(3) Uani 1.00 1 d .
H(1) H 1.1103 0.6146 0.7175 0.053 Uiso 1.00 1 c R
H(2) H 1.1184 0.6940 0.7375 0.053 Uiso 1.00 1 c R
H(3) H 1.1841 0.6991 0.6641 0.053 Uiso 1.00 1 c R
H(4) H 0.7365 0.5349 0.7049 0.053 Uiso 1.00 1 c R
H(5) H 0.8512 0.5488 0.7579 0.053 Uiso 1.00 1 c R
H(6) H 0.9186 0.5341 0.6918 0.053 Uiso 1.00 1 c R
H(7) H 0.4720 0.7220 0.6083 0.045 Uiso 1.00 1 c R
H(8) H 0.5009 0.6370 0.6741 0.045 Uiso 1.00 1 c R
H(9) H 0.5480 0.6430 0.5980 0.045 Uiso 1.00 1 c R
H(10) H 0.6793 0.9105 0.5918 0.045 Uiso 1.00 1 c R
H(11) H 0.5396 0.8503 0.6289 0.045 Uiso 1.00 1 c R
H(12) H 0.5850 0.8680 0.5500 0.045 Uiso 1.00 1 c R
H(13) H 0.9436 0.9127 0.5972 0.043 Uiso 1.00 1 c R
H(14) H 1.0817 0.8553 0.6414 0.043 Uiso 1.00 1 c R
H(15) H 1.0069 0.7769 0.7756 0.049 Uiso 1.00 1 c R
H(16) H 0.9118 0.7962 0.8735 0.051 Uiso 1.00 1 c R
H(17) H 0.6566 0.7814 0.9463 0.086 Uiso 1.00 1 c R
H(18) H 0.6860 0.7118 1.0677 0.107 Uiso 1.00 1 c R
H(19) H 0.7807 0.7808 1.1305 0.092 Uiso 1.00 1 c R
H(20) H 0.8503 0.9193 1.0775 0.117 Uiso 1.00 1 c R
H(21) H 0.8375 0.9878 0.9565 0.100 Uiso 1.00 1 c R
H(22) H 0.5621 1.0456 0.9061 0.061 Uiso 1.00 1 c R
H(23) H 0.4640 1.1719 0.8276 0.062 Uiso 1.00 1 c R
H(24) H 0.5071 1.2139 0.7084 0.056 Uiso 1.00 1 c R
H(25) H 0.6412 1.1267 0.6657 0.050 Uiso 1.00 1 c R
H(26) H 0.8061 0.9939 0.6478 0.045 Uiso 1.00 1 c R
H(27) H 0.5990 0.6082 0.4981 0.031 Uiso 1.00 1 c R
H(28) H 0.6181 0.6481 0.4155 0.031 Uiso 1.00 1 c R
H(29) H 0.6052 0.7072 0.4577 0.031 Uiso 1.00 1 c R
H(30) H 0.8478 0.4788 0.6106 0.063 Uiso 1.00 1 c R
H(31) H 0.7338 0.4851 0.5498 0.063 Uiso 1.00 1 c R
H(32) H 0.6940 0.5348 0.5982 0.063 Uiso 1.00 1 c R
H(33) H 1.2457 0.5638 0.5577 0.067 Uiso 1.00 1 c R
H(34) H 1.1311 0.4871 0.5791 0.067 Uiso 1.00 1 c R
H(35) H 1.1224 0.5486 0.6191 0.067 Uiso 1.00 1 c R
H(36) H 1.2093 0.7339 0.3801 0.058 Uiso 1.00 1 c R
H(37) H 1.2753 0.6421 0.4239 0.058 Uiso 1.00 1 c R
H(38) H 1.2776 0.7121 0.4555 0.058 Uiso 1.00 1 c R
H(39) H 0.9852 0.8065 0.3428 0.053 Uiso 1.00 1 c R
H(40) H 0.8070 0.7845 0.3443 0.053 Uiso 1.00 1 c R
H(41) H 1.1432 0.7857 0.2565 0.057 Uiso 1.00 1 c R
H(42) H 1.2006 0.7284 0.1750 0.056 Uiso 1.00 1 c R
H(43) H 1.3084 0.5946 0.1582 0.059 Uiso 1.00 1 c R
H(44) H 1.4877 0.6122 0.0686 0.069 Uiso 1.00 1 c R
H(45) H 1.4044 0.6512 -0.0450 0.077 Uiso 1.00 1 c R
H(46) H 1.1462 0.6787 -0.0711 0.072 Uiso 1.00 1 c R
H(47) H 0.9660 0.6638 0.0180 0.065 Uiso 1.00 1 c R
H(48) H 0.8872 0.5130 0.0923 0.053 Uiso 1.00 1 c R
H(49) H 0.6555 0.4430 0.1290 0.059 Uiso 1.00 1 c R
H(50) H 0.5100 0.4571 0.2191 0.060 Uiso 1.00 1 c R
H(51) H 0.5937 0.5402 0.2739 0.055 Uiso 1.00 1 c R
H(52) H 0.7543 0.6521 0.3170 0.049 Uiso 1.00 1 c R
H(53) H 0.5541 0.8241 0.4676 0.050 Uiso 1.00 1 c R
H(54) H 0.6171 0.8462 0.3897 0.050 Uiso 1.00 1 c R
H(55) H 0.4865 0.9674 0.3750 0.051 Uiso 1.00 1 c R
H(56) H 0.5293 0.9617 0.4512 0.051 Uiso 1.00 1 c R
H(57) H 0.7280 1.0094 0.3315 0.067 Uiso 1.00 1 c R
H(58) H 0.7109 1.0536 0.3860 0.067 Uiso 1.00 1 c R
H(59) H 0.9315 0.9454 0.3948 0.059 Uiso 1.00 1 c R
H(60) H 0.8685 0.9613 0.4615 0.059 Uiso 1.00 1 c R
H(61) H 0.3612 0.8789 1.0223 0.174 Uiso 1.00 1 c R
H(62) H 0.2761 0.7940 1.0342 0.174 Uiso 1.00 1 c R
H(63) H 0.1773 0.8777 1.0197 0.174 Uiso 1.00 1 c R
H(64) H 0.3921 0.8791 0.9154 0.118 Uiso 1.00 1 c R
H(65) H 0.2345 0.8306 0.9206 0.118 Uiso 1.00 1 c R
H(66) H 0.1685 0.9295 0.8103 0.091 Uiso 1.00 1 c R
H(67) H 0.3220 0.9814 0.8054 0.091 Uiso 1.00 1 c R
H(68) H 0.0157 1.0405 0.7874 0.111 Uiso 1.00 1 c R
H(69) H 0.1658 1.0864 0.7456 0.111 Uiso 1.00 1 c R
H(70) H 0.1294 1.0840 0.8216 0.111 Uiso 1.00 1 c R
H(71) H 0.8319 0.6124 0.9492 0.093 Uiso 1.00 1 c R
H(72) H 0.7856 0.5264 0.9449 0.093 Uiso 1.00 1 c R
H(73) H 0.6591 0.5802 0.9668 0.093 Uiso 1.00 1 c R
H(74) H 0.8011 0.6560 0.8369 0.073 Uiso 1.00 1 c R
H(75) H 0.6737 0.5878 0.8448 0.073 Uiso 1.00 1 c R
H(76) H 0.5079 0.6977 0.7679 0.080 Uiso 1.00 1 c R
H(77) H 0.6378 0.7642 0.7614 0.080 Uiso 1.00 1 c R
H(78) H 0.3250 0.7712 0.7932 0.111 Uiso 1.00 1 c R
H(79) H 0.4327 0.8454 0.7452 0.111 Uiso 1.00 1 c R
H(80) H 0.4415 0.8128 0.8278 0.111 Uiso 1.00 1 c R

loop_
_atom_site_aniso_label
_atom_site_aniso_U_11
_atom_site_aniso_U_22
_atom_site_aniso_U_33
_atom_site_aniso_U_12
_atom_site_aniso_U_13
_atom_site_aniso_U_23
Tb(1) 0.03009(16) 0.03222(16) 0.03702(18) -0.00182(12) 0.00672(12) -0.01578(13)
I(1) 0.0291(2) 0.0492(2) 0.0433(2) -0.00685(18) 0.00727(17) -0.0197(2)
O(1) 0.029(2) 0.037(2) 0.037(2) -0.0019(17) 0.0029(16) -0.0133(18)
O(2) 0.107(5) 0.062(3) 0.068(4) 0.005(3) -0.006(3) -0.018(3)
O(3) 0.055(3) 0.065(3) 0.040(2) 0.008(2) 0.006(2) -0.020(2)
N(1) 0.060(3) 0.055(3) 0.036(3) 0.016(2) -0.003(2) -0.020(2)
N(2) 0.041(3) 0.049(3) 0.035(2) 0.001(2) 0.002(2) -0.015(2)
C(1) 0.032(3) 0.040(3) 0.033(3) 0.002(2) 0.004(2) -0.017(2)
C(2) 0.034(3) 0.033(3) 0.037(3) -0.001(2) 0.013(2) -0.013(2)
C(3) 0.035(3) 0.039(3) 0.038(3) -0.002(2) 0.009(2) -0.018(2)
C(4) 0.034(3) 0.037(3) 0.026(2) 0.001(2) 0.005(2) -0.011(2)
C(5) 0.030(3) 0.036(3) 0.037(3) -0.004(2) 0.007(2) -0.015(2)
C(6) 0.038(3) 0.049(3) 0.044(3) 0.005(2) -0.003(2) -0.016(3)
C(7) 0.047(3) 0.035(3) 0.048(3) 0.005(2) 0.007(2) -0.015(2)
C(8) 0.035(3) 0.039(3) 0.044(3) -0.010(2) 0.006(2) -0.021(2)
C(9) 0.041(3) 0.032(3) 0.038(3) 0.004(2) 0.006(2) -0.012(2)
C(10) 0.040(3) 0.038(3) 0.030(3) -0.004(2) 0.001(2) -0.014(2)
C(11) 0.033(3) 0.037(3) 0.036(3) -0.005(2) 0.002(2) -0.014(2)
C(12) 0.039(3) 0.041(3) 0.045(3) -0.001(2) 0.001(2) -0.018(3)
C(13) 0.053(4) 0.040(3) 0.031(3) 0.004(3) -0.000(2) -0.010(2)
C(14) 0.046(3) 0.047(3) 0.033(3) 0.005(3) -0.001(2) -0.019(2)
C(15) 0.054(4) 0.048(3) 0.040(3) 0.004(3) 0.009(3) -0.018(3)
C(16) 0.072(5) 0.080(6) 0.057(5) 0.004(4) 0.005(4) -0.019(4)
C(17) 0.084(7) 0.090(7) 0.059(6) 0.022(5) 0.012(5) 0.005(5)
C(18) 0.098(7) 0.091(7) 0.029(4) 0.047(5) 0.001(4) -0.013(4)
C(19) 0.134(10) 0.107(8) 0.048(5) 0.032(7) -0.013(5) -0.027(5)
C(20) 0.119(8) 0.079(6) 0.052(5) 0.008(5) -0.005(5) -0.026(4)
C(21) 0.039(3) 0.044(3) 0.044(3) 0.004(2) -0.002(2) -0.018(3)
C(22) 0.056(4) 0.057(4) 0.041(3) 0.005(3) 0.011(3) -0.021(3)
C(23) 0.052(4) 0.052(4) 0.057(4) 0.009(3) 0.002(3) -0.030(3)
C(24) 0.048(3) 0.037(3) 0.048(4) -0.001(2) -0.006(3) -0.010(3)
C(25) 0.045(3) 0.041(3) 0.040(3) -0.001(2) -0.001(2) -0.016(2)
C(26) 0.039(3) 0.041(3) 0.037(3) -0.005(2) -0.000(2) -0.018(2)
C(27) 0.035(3) 0.037(3) 0.036(3) -0.001(2) -0.001(2) -0.012(2)
C(28) 0.038(3) 0.037(3) 0.039(3) -0.010(2) 0.004(2) -0.015(2)
C(29) 0.085(5) 0.033(3) 0.032(3) -0.006(3) 0.006(3) -0.017(2)
C(30) 0.049(4) 0.042(3) 0.043(3) -0.001(3) 0.007(2) -0.018(3)
C(31) 0.047(3) 0.045(3) 0.039(3) 0.008(3) 0.005(2) -0.014(3)
C(32) 0.041(3) 0.040(3) 0.045(3) 0.008(2) -0.002(2) -0.020(3)
C(33) 0.080(4) 0.016(2) 0.022(2) -0.012(2) 0.012(2) -0.011(2)
C(34) 0.014(2) 0.0051(19) 0.054(3) -0.0005(16) 0.018(2) -0.010(2)
C(35) 0.073(5) 0.040(3) 0.044(3) -0.011(3) 0.011(3) -0.018(3)
C(36) 0.065(4) 0.056(4) 0.044(4) 0.020(3) 0.005(3) -0.019(3)
C(37) 0.043(3) 0.054(4) 0.048(3) 0.002(3) 0.013(3) -0.021(3)
C(38) 0.049(3) 0.043(3) 0.043(3) -0.005(3) 0.010(2) -0.020(3)
C(39) 0.047(3) 0.038(3) 0.034(3) 0.004(2) -0.002(2) -0.014(2)
C(40) 0.044(3) 0.053(4) 0.042(3) -0.007(3) 0.007(2) -0.014(3)
C(41) 0.044(3) 0.051(4) 0.043(3) 0.001(3) 0.005(2) -0.016(3)
C(42) 0.045(3) 0.041(3) 0.033(3) -0.003(2) 0.003(2) -0.011(2)
C(43) 0.044(3) 0.042(3) 0.035(3) 0.001(2) 0.007(2) -0.013(2)
C(44) 0.039(3) 0.052(4) 0.049(4) 0.007(3) 0.004(3) -0.012(3)
C(45) 0.042(4) 0.059(4) 0.061(4) 0.003(3) 0.015(3) -0.014(3)
C(46) 0.066(5) 0.070(5) 0.048(4) 0.008(4) 0.020(3) -0.016(3)
C(47) 0.054(4) 0.075(5) 0.049(4) 0.006(4) 0.009(3) -0.024(4)
C(48) 0.053(4) 0.063(4) 0.044(4) 0.003(3) 0.005(3) -0.019(3)
C(49) 0.039(3) 0.045(3) 0.037(3) 0.000(2) -0.000(2) -0.015(2)
C(50) 0.044(3) 0.052(3) 0.036(3) 0.007(3) -0.002(2) -0.016(3)
C(51) 0.046(4) 0.059(4) 0.048(4) 0.001(3) -0.006(3) -0.026(3)
C(52) 0.040(3) 0.063(4) 0.050(4) -0.008(3) 0.003(3) -0.025(3)
C(53) 0.044(3) 0.050(3) 0.037(3) 0.001(3) 0.002(2) -0.012(3)
C(54) 0.041(3) 0.041(3) 0.037(3) 0.007(2) 0.000(2) -0.015(2)
C(55) 0.041(3) 0.044(3) 0.037(3) -0.001(2) -0.000(2) -0.013(2)
C(56) 0.042(3) 0.041(3) 0.039(3) -0.005(2) 0.010(2) -0.014(2)
C(57) 0.032(3) 0.044(3) 0.050(3) 0.000(2) -0.004(2) -0.020(3)
C(58) 0.035(3) 0.038(3) 0.053(3) -0.001(2) -0.000(2) -0.017(3)
C(59) 0.040(3) 0.046(4) 0.065(4) -0.002(3) -0.000(3) -0.003(3)
C(60) 0.038(3) 0.042(3) 0.057(4) -0.011(2) -0.004(3) -0.007(3)
C(61) 0.279(19) 0.085(8) 0.059(7) 0.041(10) -0.023(9) -0.018(6)
C(62) 0.114(9) 0.058(5) 0.101(8) 0.009(5) -0.008(6) -0.008(5)
C(63) 0.078(6) 0.070(5) 0.069(6) -0.013(4) -0.003(4) -0.015(4)
C(64) 0.115(8) 0.076(6) 0.079(6) -0.020(6) -0.012(6) -0.020(5)
C(65) 0.079(6) 0.076(6) 0.083(6) 0.016(5) -0.022(5) -0.036(5)
C(66) 0.047(4) 0.068(5) 0.075(5) -0.014(3) 0.020(3) -0.037(4)
C(67) 0.070(5) 0.084(6) 0.038(4) -0.013(4) 0.002(3) -0.014(4)
C(68) 0.077(6) 0.107(8) 0.067(6) 0.019(6) 0.006(4) -0.007(5)

loop_
_atom_type_symbol
_atom_type_description
_atom_type_scat_dispersion_real
_atom_type_scat_dispersion_imag
_atom_type_scat_source
C C 0.003 0.002
;
International Tables for Crystallography
(1992, Vol. C, Tables 4.2.6.8 and 6.1.1.4)
;
H H 0.000 0.000
;
International Tables for Crystallography
(1992, Vol. C, Table 6.1.1.4)
;
I I -0.474 1.812
;
International Tables for Crystallography
(1992, Vol. C, Tables 4.2.6.8 and 6.1.1.4)
;
N N 0.006 0.003
;
International Tables for Crystallography
(1992, Vol. C, Tables 4.2.6.8 and 6.1.1.4)
;
O O 0.011 0.006
;
International Tables for Crystallography
(1992, Vol. C, Tables 4.2.6.8 and 6.1.1.4)
;
Tb Tb -0.172 4.154
;
International Tables for Crystallography
(1992, Vol. C, Tables 4.2.6.8 and 6.1.1.4)
;

loop_
_geom_angle_atom_site_label_1
_geom_angle_atom_site_label_2
_geom_angle_atom_site_label_3
_geom_angle
_geom_angle_publ_flag
I(1) Tb(1) O(1) 88.30(9) yes
I(1) Tb(1) C(1) 87.25(12) yes
I(1) Tb(1) C(2) 117.59(14) yes
I(1) Tb(1) C(3) 131.49(15) yes
I(1) Tb(1) C(4) 105.93(13) yes
I(1) Tb(1) C(5) 80.47(12) yes
I(1) Tb(1) C(29) 129.07(15) yes
I(1) Tb(1) C(30) 128.78(14) yes
I(1) Tb(1) C(31) 98.76(14) yes
I(1) Tb(1) C(32) 81.42(14) yes
I(1) Tb(1) C(33) 97.09(14) yes
O(1) Tb(1) C(1) 125.19(18) yes
O(1) Tb(1) C(2) 126.17(16) yes
O(1) Tb(1) C(3) 96.32(15) yes
O(1) Tb(1) C(4) 78.23(15) yes
O(1) Tb(1) C(5) 94.70(16) yes
O(1) Tb(1) C(29) 87.71(17) yes
O(1) Tb(1) C(30) 118.46(18) yes
O(1) Tb(1) C(31) 132.53(18) yes
O(1) Tb(1) C(32) 106.92(16) yes
O(1) Tb(1) C(33) 82.94(16) yes
C(1) Tb(1) C(2) 30.76(19) yes
C(1) Tb(1) C(3) 51.23(18) yes
C(1) Tb(1) C(4) 51.09(17) yes
C(1) Tb(1) C(5) 30.86(18) yes
C(1) Tb(1) C(29) 134.01(17) yes
C(1) Tb(1) C(30) 106.20(19) yes
C(1) Tb(1) C(31) 102.09(19) yes
C(1) Tb(1) C(32) 126.21(18) yes
C(1) Tb(1) C(33) 151.75(18) yes
C(2) Tb(1) C(3) 30.75(17) yes
C(2) Tb(1) C(4) 50.52(17) yes
C(2) Tb(1) C(5) 50.62(19) yes
C(2) Tb(1) C(29) 105.24(19) yes
C(2) Tb(1) C(30) 82.5(2) yes
C(2) Tb(1) C(31) 91.71(19) yes
C(2) Tb(1) C(32) 122.25(18) yes
C(2) Tb(1) C(33) 132.70(18) yes
C(3) Tb(1) C(4) 30.68(19) yes
C(3) Tb(1) C(5) 51.1(2) yes
C(3) Tb(1) C(29) 99.4(2) yes
C(3) Tb(1) C(30) 90.7(2) yes
C(3) Tb(1) C(31) 112.16(19) yes
C(3) Tb(1) C(32) 140.69(19) yes
C(3) Tb(1) C(33) 131.4(2) yes
C(4) Tb(1) C(5) 30.97(18) yes
C(4) Tb(1) C(29) 122.7(2) yes
C(4) Tb(1) C(30) 121.11(19) yes
C(4) Tb(1) C(31) 141.32(17) yes
C(4) Tb(1) C(32) 171.36(17) yes
C(4) Tb(1) C(33) 149.6(2) yes
C(5) Tb(1) C(29) 150.45(19) yes
C(5) Tb(1) C(30) 133.11(17) yes
C(5) Tb(1) C(31) 132.76(18) yes
C(5) Tb(1) C(32) 151.24(18) yes
C(5) Tb(1) C(33) 176.68(15) yes
C(29) Tb(1) C(30) 31.12(18) yes
C(29) Tb(1) C(31) 51.8(2) yes
C(29) Tb(1) C(32) 51.7(2) yes
C(29) Tb(1) C(33) 32.1(2) yes
C(30) Tb(1) C(31) 30.6(2) yes
C(30) Tb(1) C(32) 50.4(2) yes
C(30) Tb(1) C(33) 50.21(17) yes
C(31) Tb(1) C(32) 30.70(17) yes
C(31) Tb(1) C(33) 49.67(18) yes
C(32) Tb(1) C(33) 29.2(2) yes
Tb(1) O(1) C(57) 125.9(3) yes
Tb(1) O(1) C(60) 125.4(3) yes
C(57) O(1) C(60) 108.5(4) yes
C(62) O(2) C(63) 110.1(8) yes
C(66) O(3) C(67) 114.7(6) yes
C(14) N(1) C(15) 125.6(5) yes
C(14) N(1) C(21) 108.4(5) yes
C(15) N(1) C(21) 125.9(6) yes
C(42) N(2) C(43) 126.2(5) yes
C(42) N(2) C(49) 108.3(5) yes
C(43) N(2) C(49) 125.4(6) yes
Tb(1) C(1) C(2) 74.8(3) yes
Tb(1) C(1) C(5) 74.8(3) yes
Tb(1) C(1) C(6) 119.5(4) yes
C(2) C(1) C(5) 107.3(5) yes
C(2) C(1) C(6) 125.5(5) yes
C(5) C(1) C(6) 127.0(6) yes
Tb(1) C(2) C(1) 74.4(3) yes
Tb(1) C(2) C(3) 74.7(3) yes
Tb(1) C(2) C(7) 129.3(4) yes
C(1) C(2) C(3) 109.2(5) yes
C(1) C(2) C(7) 121.6(5) yes
C(3) C(2) C(7) 127.5(5) yes
Tb(1) C(3) C(2) 74.6(3) yes
Tb(1) C(3) C(4) 74.8(3) yes
Tb(1) C(3) C(8) 120.9(4) yes
C(2) C(3) C(4) 107.3(5) yes
C(2) C(3) C(8) 127.8(5) yes
C(4) C(3) C(8) 124.6(5) yes
Tb(1) C(4) C(3) 74.5(3) yes
Tb(1) C(4) C(5) 74.4(3) yes
Tb(1) C(4) C(9) 124.1(3) yes
C(3) C(4) C(5) 108.2(4) yes
C(3) C(4) C(9) 125.9(5) yes
C(5) C(4) C(9) 125.2(5) yes
Tb(1) C(5) C(1) 74.3(4) yes
Tb(1) C(5) C(4) 74.6(4) yes
Tb(1) C(5) C(10) 124.9(3) yes
C(1) C(5) C(4) 107.9(5) yes
C(1) C(5) C(10) 126.8(5) yes
C(4) C(5) C(10) 124.5(5) yes
C(5) C(10) C(11) 111.0(4) yes
C(10) C(11) C(12) 120.7(5) yes
C(10) C(11) C(28) 119.8(4) yes
C(12) C(11) C(28) 119.3(6) yes
C(11) C(12) C(13) 122.7(6) yes
C(12) C(13) C(14) 117.2(5) yes
N(1) C(14) C(13) 129.2(5) yes
N(1) C(14) C(27) 109.1(5) yes
C(13) C(14) C(27) 121.6(6) yes
N(1) C(15) C(16) 120.8(7) yes
N(1) C(15) C(20) 120.0(6) yes
C(16) C(15) C(20) 119.2(7) yes
C(15) C(16) C(17) 119.5(10) yes
C(16) C(17) C(18) 120.0(9) yes
C(17) C(18) C(19) 121.4(8) yes
C(18) C(19) C(20) 119.5(11) yes
C(15) C(20) C(19) 120.3(9) yes
N(1) C(21) C(22) 129.4(6) yes
N(1) C(21) C(26) 108.8(6) yes
C(22) C(21) C(26) 121.7(5) yes
C(21) C(22) C(23) 117.4(6) yes
C(22) C(23) C(24) 121.9(7) yes
C(23) C(24) C(25) 119.9(5) yes
C(24) C(25) C(26) 119.6(6) yes
C(21) C(26) C(25) 119.4(6) yes
C(21) C(26) C(27) 107.2(5) yes
C(25) C(26) C(27) 133.5(6) yes
C(14) C(27) C(26) 106.5(6) yes
C(14) C(27) C(28) 119.9(6) yes
C(26) C(27) C(28) 133.6(5) yes
C(11) C(28) C(27) 119.2(5) yes
Tb(1) C(29) C(30) 73.7(4) yes
Tb(1) C(29) C(33) 74.0(4) yes
Tb(1) C(29) C(34) 115.8(5) yes
C(30) C(29) C(33) 102.0(6) yes
C(30) C(29) C(34) 120.1(5) yes
C(33) C(29) C(34) 137.9(5) yes
Tb(1) C(30) C(29) 75.2(4) yes
Tb(1) C(30) C(31) 74.9(4) yes
Tb(1) C(30) C(35) 128.7(5) yes
C(29) C(30) C(31) 110.8(5) yes
C(29) C(30) C(35) 121.8(6) yes
C(31) C(30) C(35) 125.7(5) yes
Tb(1) C(31) C(30) 74.4(4) yes
Tb(1) C(31) C(32) 75.6(4) yes
Tb(1) C(31) C(36) 120.6(5) yes
C(30) C(31) C(32) 107.6(5) yes
C(30) C(31) C(36) 127.0(5) yes
C(32) C(31) C(36) 125.1(6) yes
Tb(1) C(32) C(31) 73.7(4) yes
Tb(1) C(32) C(33) 74.9(4) yes
Tb(1) C(32) C(37) 124.0(5) yes
C(31) C(32) C(33) 108.1(5) yes
C(31) C(32) C(37) 128.0(5) yes
C(33) C(32) C(37) 123.4(5) yes
Tb(1) C(33) C(29) 73.9(3) yes
Tb(1) C(33) C(32) 75.9(4) yes
Tb(1) C(33) C(38) 120.8(4) yes
C(29) C(33) C(32) 111.4(4) yes
C(29) C(33) C(38) 121.1(5) yes
C(32) C(33) C(38) 127.4(5) yes
C(33) C(38) C(39) 111.6(5) yes
C(38) C(39) C(40) 121.3(6) yes
C(38) C(39) C(56) 119.9(5) yes
C(40) C(39) C(56) 118.8(7) yes
C(39) C(40) C(41) 122.9(7) yes
C(40) C(41) C(42) 117.7(6) yes
N(2) C(42) C(41) 129.7(6) yes
N(2) C(42) C(55) 109.6(6) yes
C(41) C(42) C(55) 120.5(7) yes
N(2) C(43) C(44) 121.1(5) yes
N(2) C(43) C(48) 118.8(6) yes
C(44) C(43) C(48) 120.1(6) yes
C(43) C(44) C(45) 119.5(6) yes
C(44) C(45) C(46) 120.0(7) yes
C(45) C(46) C(47) 120.8(7) yes
C(46) C(47) C(48) 119.4(7) yes
C(43) C(48) C(47) 120.1(6) yes
N(2) C(49) C(50) 129.9(6) yes
N(2) C(49) C(54) 108.4(6) yes
C(50) C(49) C(54) 121.7(6) yes
C(49) C(50) C(51) 118.2(7) yes
C(50) C(51) C(52) 121.0(8) yes
C(51) C(52) C(53) 120.5(6) yes
C(52) C(53) C(54) 120.5(6) yes
C(49) C(54) C(53) 118.1(7) yes
C(49) C(54) C(55) 107.8(5) yes
C(53) C(54) C(55) 134.1(7) yes
C(42) C(55) C(54) 105.9(6) yes
C(42) C(55) C(56) 119.7(6) yes
C(54) C(55) C(56) 134.3(6) yes
C(39) C(56) C(55) 120.4(5) yes
O(1) C(57) C(58) 105.0(5) yes
C(57) C(58) C(59) 102.8(5) yes
C(58) C(59) C(60) 104.0(5) yes
O(1) C(60) C(59) 106.6(5) yes
O(2) C(62) C(61) 108.3(10) yes
O(2) C(63) C(64) 105.3(8) yes
O(3) C(66) C(65) 110.5(7) yes
O(3) C(67) C(68) 109.7(7) yes

loop_
_geom_bond_atom_site_label_1
_geom_bond_atom_site_label_2
_geom_bond_distance
_geom_bond_publ_flag
Tb(1) I(1) 3.0308(4) yes
Tb(1) O(1) 2.414(3) yes
Tb(1) C(1) 2.674(6) yes
Tb(1) C(2) 2.680(5) yes
Tb(1) C(3) 2.681(6) yes
Tb(1) C(4) 2.684(6) yes
Tb(1) C(5) 2.681(7) yes
Tb(1) C(29) 2.698(8) yes
Tb(1) C(30) 2.678(7) yes
Tb(1) C(31) 2.684(7) yes
Tb(1) C(32) 2.710(7) yes
Tb(1) C(33) 2.698(6) yes
O(1) C(57) 1.452(7) yes
O(1) C(60) 1.471(7) yes
O(2) C(62) 1.401(11) yes
O(2) C(63) 1.449(11) yes
O(3) C(66) 1.406(9) yes
O(3) C(67) 1.403(8) yes
N(1) C(14) 1.387(10) yes
N(1) C(15) 1.422(8) yes
N(1) C(21) 1.392(8) yes
N(2) C(42) 1.391(10) yes
N(2) C(43) 1.425(8) yes
N(2) C(49) 1.394(8) yes
C(1) C(2) 1.420(9) yes
C(1) C(5) 1.425(8) yes
C(1) C(6) 1.494(8) yes
C(2) C(3) 1.421(8) yes
C(2) C(7) 1.510(7) yes
C(3) C(4) 1.419(9) yes
C(3) C(8) 1.487(9) yes
C(4) C(5) 1.432(8) yes
C(4) C(9) 1.514(8) yes
C(5) C(10) 1.504(9) yes
C(10) C(11) 1.520(10) yes
C(11) C(12) 1.395(7) yes
C(11) C(28) 1.408(9) yes
C(12) C(13) 1.386(10) yes
C(13) C(14) 1.403(9) yes
C(14) C(27) 1.401(7) yes
C(15) C(16) 1.392(11) yes
C(15) C(20) 1.382(14) yes
C(16) C(17) 1.416(12) yes
C(17) C(18) 1.341(17) yes
C(18) C(19) 1.377(15) yes
C(19) C(20) 1.397(12) yes
C(21) C(22) 1.391(11) yes
C(21) C(26) 1.395(9) yes
C(22) C(23) 1.375(9) yes
C(23) C(24) 1.400(10) yes
C(24) C(25) 1.369(11) yes
C(25) C(26) 1.395(8) yes
C(26) C(27) 1.443(10) yes
C(27) C(28) 1.396(10) yes
C(29) C(30) 1.442(8) yes
C(29) C(33) 1.492(9) yes
C(29) C(34) 1.302(9) yes
C(30) C(31) 1.417(9) yes
C(30) C(35) 1.515(8) yes
C(31) C(32) 1.428(8) yes
C(31) C(36) 1.503(9) yes
C(32) C(33) 1.363(9) yes
C(32) C(37) 1.494(9) yes
C(33) C(38) 1.529(7) yes
C(38) C(39) 1.533(11) yes
C(39) C(40) 1.395(9) yes
C(39) C(56) 1.394(10) yes
C(40) C(41) 1.386(12) yes
C(41) C(42) 1.404(10) yes
C(42) C(55) 1.419(8) yes
C(43) C(44) 1.382(9) yes
C(43) C(48) 1.392(9) yes
C(44) C(45) 1.388(10) yes
C(45) C(46) 1.390(11) yes
C(46) C(47) 1.366(11) yes
C(47) C(48) 1.394(11) yes
C(49) C(50) 1.388(11) yes
C(49) C(54) 1.418(10) yes
C(50) C(51) 1.379(9) yes
C(51) C(52) 1.399(11) yes
C(52) C(53) 1.368(12) yes
C(53) C(54) 1.391(9) yes
C(54) C(55) 1.437(11) yes
C(55) C(56) 1.390(11) yes
C(57) C(58) 1.514(9) yes
C(58) C(59) 1.510(9) yes
C(59) C(60) 1.503(9) yes
C(61) C(62) 1.526(16) yes
C(63) C(64) 1.490(13) yes
C(65) C(66) 1.477(11) yes
C(67) C(68) 1.480(14) yes

loop_
_geom_contact_atom_site_label_1
_geom_contact_atom_site_label_2
_geom_contact_distance
_geom_contact_site_symmetry_2
O(2) C(19) 3.345(16) 2_677
O(3) C(13) 3.580(8) .
O(3) C(46) 3.417(9) 1_456
C(10) C(59) 3.597(9) 2_776
C(10) C(60) 3.536(9) 2_776
C(13) O(3) 3.580(8) .
C(18) C(42) 3.479(10) 1_556
C(19) O(2) 3.345(16) 2_677
C(38) C(64) 3.453(10) 2_676
C(42) C(18) 3.479(10) 1_554
C(46) O(3) 3.417(9) 1_654
C(47) C(62) 3.599(13) 1_654
C(59) C(10) 3.597(9) 2_776
C(60) C(10) 3.536(9) 2_776
C(62) C(47) 3.599(13) 1_456
C(64) C(38) 3.453(10) 2_676
